data_1571025
loop_
_publ_author_name
'Almquist, C. Christopher'
'Rajeshkumar, Thayalan'
'Jayaweera, H. D. A. Chathumal'
'Removski, Nicole'
'Zhou, Wen'
'Gelfand, Benjamin S.'
'Maron, Laurent'
'Piers, Warren E.'

_publ_section_title
;
 Oxidation-induced ambiphilicity triggers N-N bond formation and
 dinitrogen release in octahedral terminal molybdenum(v) nitrido
 complexes.
;
_journal_issue 14
_journal_name_full 'Chemical science'
_journal_page_first 5152
_journal_page_last 5162
_journal_paper_doi 10.1039/d4sc00090k
_journal_volume 15
_journal_year 2024
_chemical_formula_moiety 'C33 H33 B2 Mo N10'
_chemical_formula_sum 'C33 H33 B2 Mo N10'
_chemical_formula_weight 687.25
_space_group_crystal_system monoclinic
_space_group_IT_number 14
_space_group_name_Hall '-P 2yn'
_space_group_name_H-M_alt 'P 1 21/n 1'
_atom_sites_solution_hydrogens geom
_atom_sites_solution_primary iterative
_audit_creation_date 2023-05-30
_audit_creation_method
;
Olex2 1.3
(compiled 2020.11.12 svn.r5f609507 for OlexSys, GUI svn.r6408)
;
_audit_update_record
;
2023-10-26 deposited with the CCDC.	2024-02-16 downloaded from the CCDC.
;
_cell_angle_alpha 90
_cell_angle_beta 112.930(4)
_cell_angle_gamma 90
_cell_formula_units_Z 4
_cell_length_a 14.0041(15)
_cell_length_b 18.810(2)
_cell_length_c 15.8824(16)
_cell_measurement_reflns_used 9574
_cell_measurement_temperature 173.15
_cell_measurement_theta_max 72.61
_cell_measurement_theta_min 3.58
_cell_volume 3853.1(7)
_computing_molecular_graphics 'Olex2 1.3 (Dolomanov et al., 2009)'
_computing_publication_material 'Olex2 1.3 (Dolomanov et al., 2009)'
_computing_structure_refinement 'SHELXL 2018/3 (Sheldrick, 2015)'
_computing_structure_solution 'olex2.solve 1.3 (Bourhis et al., 2015)'
_diffrn_ambient_temperature 173.15
_diffrn_measured_fraction_theta_full 0.995
_diffrn_measured_fraction_theta_max 0.976
_diffrn_measurement_device_type 'Bruker APEX-II CCD'
_diffrn_measurement_method '\f and \w scans'
_diffrn_radiation_type CuK\a
_diffrn_radiation_wavelength 1.54178
_diffrn_reflns_av_R_equivalents 0.0231
_diffrn_reflns_av_unetI/netI 0.0234
_diffrn_reflns_Laue_measured_fraction_full 0.995
_diffrn_reflns_Laue_measured_fraction_max 0.976
_diffrn_reflns_limit_h_max 17
_diffrn_reflns_limit_h_min -16
_diffrn_reflns_limit_k_max 23
_diffrn_reflns_limit_k_min -22
_diffrn_reflns_limit_l_max 19
_diffrn_reflns_limit_l_min -18
_diffrn_reflns_number 25677
_diffrn_reflns_point_group_measured_fraction_full 0.995
_diffrn_reflns_point_group_measured_fraction_max 0.976
_diffrn_reflns_theta_full 67.679
_diffrn_reflns_theta_max 72.663
_diffrn_reflns_theta_min 3.578
_diffrn_standards_number 0
_exptl_absorpt_coefficient_mu 3.052
_exptl_absorpt_correction_T_max 0.7536
_exptl_absorpt_correction_T_min 0.6274
_exptl_absorpt_correction_type multi-scan
_exptl_absorpt_process_details
;
SADABS-2016/2 (Bruker,2016/2) was used for absorption correction.
wR2(int) was 0.0741 before and 0.0376 after correction.
The Ratio of minimum to maximum transmission is 0.8325.
The \l/2 correction factor is Not present.
;
_exptl_crystal_colour yellow
_exptl_crystal_colour_primary yellow
_exptl_crystal_density_diffrn 1.185
_exptl_crystal_description block
_exptl_crystal_F_000 1412
_exptl_crystal_size_max 0.285
_exptl_crystal_size_mid 0.15
_exptl_crystal_size_min 0.095
_refine_diff_density_max 0.386
_refine_diff_density_min -0.201
_refine_diff_density_rms 0.046
_refine_ls_extinction_method none
_refine_ls_goodness_of_fit_ref 1.050
_refine_ls_hydrogen_treatment constr
_refine_ls_matrix_type full
_refine_ls_number_parameters 527
_refine_ls_number_reflns 7486
_refine_ls_number_restraints 990
_refine_ls_restrained_S_all 1.027
_refine_ls_R_factor_all 0.0374
_refine_ls_R_factor_gt 0.0281
_refine_ls_shift/su_max 0.001
_refine_ls_shift/su_mean 0.000
_refine_ls_structure_factor_coef Fsqd
_refine_ls_weighting_details 'w=1/[\s^2^(Fo^2^)+(0.0474P)^2^+0.4478P] where P=(Fo^2^+2Fc^2^)/3'
_refine_ls_weighting_scheme calc
_refine_ls_wR_factor_gt 0.0784
_refine_ls_wR_factor_ref 0.0856
_reflns_Friedel_coverage 0.000
_reflns_number_gt 5671
_reflns_number_total 7486
_reflns_threshold_expression 'I > 2\s(I)'
_cod_data_source_file d4sc00090k2.cif
_cod_data_source_block cu_20230529ca691_0m_a_sq
_cod_depositor_comments 'Adding full bibliography for 1571025--1571037.cif.'
_cod_original_cell_volume 3853.0(7)
_cod_database_code 1571025
_shelx_shelxl_version_number 2018/3
_shelx_space_group_comment
;
The symmetry employed for this shelxl refinement is uniquely defined
by the following loop, which should always be used as a source of
symmetry information in preference to the above space-group names.
They are only intended as comments.
;
_shelx_estimated_absorpt_t_max 0.760
_shelx_estimated_absorpt_t_min 0.477
_olex2_refinement_description
;
1. Fixed Uiso
 At 1.2 times of:
  All C(H) groups
 At 1.5 times of:
  All C(H,H,H) groups
2. Restrained distances
 C19-C24 \\sim C21-C24 \\sim C19A-C24A \\sim C21A-C24A
 with sigma of 0.04
 C21-C25 \\sim C23-C25 \\sim C21A-C25A \\sim C23A-C25A
 with sigma of 0.04
 C27-C31 \\sim C29-C31 \\sim C27A-C31A \\sim C29A-C31A
 with sigma of 0.04
 C31-C33 \\sim C29-C33 \\sim C31A-C33A \\sim C29A-C33A
 with sigma of 0.04
3. Uiso/Uaniso restraints and constraints
C18 \\sim C19 \\sim C19A \\sim C20 \\sim C20A \\sim C21 \\sim C21A \\sim C22
\\sim C22A \\sim C23 \\sim C23A \\sim C24 \\sim C24A \\sim C25 \\sim C25A:
within 3A with sigma of 0.01 and sigma for terminal atoms of 0.02 within 3A
C26 \\sim C27 \\sim C27A \\sim C28 \\sim C28A \\sim C29 \\sim C29A \\sim C30
\\sim C30A \\sim C31 \\sim C31A \\sim C32 \\sim C32A \\sim C33 \\sim C33A:
within 3A with sigma of 0.01 and sigma for terminal atoms of 0.02 within 3A
4. Others
 Sof(C19A)=Sof(H19A)=Sof(C20A)=Sof(C21A)=Sof(H21A)=Sof(C22A)=Sof(C23A)=
 Sof(H23A)=Sof(C24A)=Sof(H24D)=Sof(H24E)=Sof(H24F)=Sof(C25A)=Sof(H25D)=
 Sof(H25E)=Sof(H25F)=1-FVAR(1)
 Sof(C19)=Sof(H19)=Sof(C20)=Sof(C21)=Sof(H21)=Sof(C22)=Sof(C23)=Sof(H23)=
 Sof(C24)=Sof(H24A)=Sof(H24B)=Sof(H24C)=Sof(C25)=Sof(H25A)=Sof(H25B)=Sof(H25C)=
 FVAR(1)
 Sof(C27A)=Sof(H27A)=Sof(C28A)=Sof(C29A)=Sof(H29A)=Sof(C30A)=Sof(C31A)=
 Sof(H31A)=Sof(C32A)=Sof(H32D)=Sof(H32E)=Sof(H32F)=Sof(C33A)=Sof(H33D)=
 Sof(H33E)=Sof(H33F)=1-FVAR(2)
 Sof(C27)=Sof(H27)=Sof(C28)=Sof(C29)=Sof(H29)=Sof(C30)=Sof(C31)=Sof(H31)=
 Sof(C32)=Sof(H32A)=Sof(H32B)=Sof(H32C)=Sof(C33)=Sof(H33A)=Sof(H33B)=Sof(H33C)=
 FVAR(2)
5.a Aromatic/amide H refined with riding coordinates:
 C2(H2), C3(H3), C4(H4), C6(H6), C7(H7), C8(H8), C9(H9), C10(H10), C11(H11),
 C12(H12), C13(H13), C14(H14), C15(H15), C16(H16), C17(H17), C19A(H19A),
 C21A(H21A), C23A(H23A), C19(H19), C21(H21), C23(H23), C27A(H27A), C29A(H29A),
 C31A(H31A), C27(H27), C29(H29), C31(H31)
5.b Fitted hexagon refined as free rotating group:
 C18(C19A,C20A,C21A,C22A,C23A), C26(C27A,C28A,C29A,C30A,C31A)
5.c Idealised Me refined as rotating group:
 C24(H24A,H24B,H24C), C24A(H24D,H24E,H24F), C25(H25A,H25B,H25C), C25A(H25D,
 H25E,H25F), C32(H32A,H32B,H32C), C32A(H32D,H32E,H32F), C33(H33A,H33B,H33C),
 C33A(H33D,H33E,H33F)
;
_olex2_submission_special_instructions 'No special instructions were received'

loop_
_space_group_symop_operation_xyz
'x, y, z'
'-x+1/2, y+1/2, -z+1/2'
'-x, -y, -z'
'x-1/2, -y-1/2, z-1/2'

loop_
_atom_site_label
_atom_site_type_symbol
_atom_site_fract_x
_atom_site_fract_y
_atom_site_fract_z
_atom_site_U_iso_or_equiv
_atom_site_adp_type
_atom_site_occupancy
_atom_site_site_symmetry_order
_atom_site_calc_flag
_atom_site_refinement_flags_posn
_atom_site_refinement_flags_adp
_atom_site_refinement_flags_occupancy
_atom_site_disorder_assembly
_atom_site_disorder_group
Mo1 Mo 0.45366(2) 0.50054(2) 0.19118(2) 0.03297(7) Uani 1 1 d . . . . .
N1 N 0.56784(12) 0.49807(7) 0.35415(10) 0.0315(3) Uani 1 1 d . . . . .
N2 N 0.36993(12) 0.42092(8) 0.23557(10) 0.0386(3) Uani 1 1 d . . . . .
N3 N 0.41725(12) 0.36860(8) 0.29754(9) 0.0365(3) Uani 1 1 d . . . . .
N4 N 0.54999(12) 0.41249(8) 0.19025(10) 0.0382(3) Uani 1 1 d . . . . .
N5 N 0.57333(12) 0.36078(8) 0.25456(9) 0.0381(3) Uani 1 1 d . . . . .
N6 N 0.56529(12) 0.57815(9) 0.19119(10) 0.0409(4) Uani 1 1 d . . . . .
N7 N 0.59944(13) 0.62951(8) 0.25633(10) 0.0407(4) Uani 1 1 d . . . . .
N8 N 0.38650(12) 0.58886(8) 0.23764(10) 0.0408(4) Uani 1 1 d . . . . .
N9 N 0.44395(12) 0.63799(8) 0.30050(10) 0.0404(4) Uani 1 1 d . . . . .
N10 N 0.37742(17) 0.50243(8) 0.07971(12) 0.0541(5) Uani 1 1 d . . . . .
C1 C 0.57908(13) 0.43552(9) 0.39863(11) 0.0326(4) Uani 1 1 d . . . . .
C2 C 0.61271(14) 0.43531(10) 0.49386(11) 0.0381(4) Uani 1 1 d . . . . .
H2 H 0.620178 0.391470 0.525504 0.046 Uiso 1 1 calc R U . . .
C3 C 0.63498(17) 0.49780(9) 0.54189(12) 0.0424(5) Uani 1 1 d . . . . .
H3 H 0.656640 0.497838 0.606505 0.051 Uiso 1 1 calc R U . . .
C4 C 0.62537(15) 0.56046(10) 0.49477(11) 0.0400(4) Uani 1 1 d . . . . .
H4 H 0.641403 0.604166 0.527281 0.048 Uiso 1 1 calc R U . . .
C5 C 0.59242(13) 0.56068(9) 0.39999(11) 0.0333(4) Uani 1 1 d . . . . .
C6 C 0.26803(15) 0.41562(12) 0.21631(14) 0.0480(5) Uani 1 1 d . . . . .
H6 H 0.216359 0.444987 0.173905 0.058 Uiso 1 1 calc R U . . .
C7 C 0.24849(17) 0.36218(12) 0.26600(15) 0.0548(5) Uani 1 1 d . . . . .
H7 H 0.183257 0.347812 0.265542 0.066 Uiso 1 1 calc R U . . .
C8 C 0.34432(17) 0.33399(11) 0.31665(14) 0.0478(5) Uani 1 1 d . . . . .
H8 H 0.357004 0.295809 0.358787 0.057 Uiso 1 1 calc R U . . .
C9 C 0.58963(17) 0.39250(12) 0.12936(14) 0.0519(5) Uani 1 1 d . . . . .
H9 H 0.584824 0.419075 0.076999 0.062 Uiso 1 1 calc R U . . .
C10 C 0.6380(2) 0.32801(14) 0.15408(16) 0.0670(7) Uani 1 1 d . . . . .
H10 H 0.672130 0.301598 0.122983 0.080 Uiso 1 1 calc R U . . .
C11 C 0.62677(18) 0.30973(12) 0.23332(15) 0.0572(6) Uani 1 1 d . . . . .
H11 H 0.652722 0.267606 0.267621 0.069 Uiso 1 1 calc R U . . .
C12 C 0.60882(19) 0.59119(13) 0.13085(14) 0.0564(6) Uani 1 1 d . . . . .
H12 H 0.598517 0.563243 0.078195 0.068 Uiso 1 1 calc R U . . .
C13 C 0.6697(2) 0.65012(16) 0.15593(17) 0.0749(8) Uani 1 1 d . . . . .
H13 H 0.708887 0.670973 0.125127 0.090 Uiso 1 1 calc R U . . .
C14 C 0.66248(19) 0.67303(13) 0.23546(15) 0.0626(6) Uani 1 1 d . . . . .
H14 H 0.696800 0.713361 0.270057 0.075 Uiso 1 1 calc R U . . .
C15 C 0.28710(16) 0.60184(12) 0.22210(15) 0.0514(5) Uani 1 1 d . . . . .
H15 H 0.229912 0.576347 0.179870 0.062 Uiso 1 1 calc R U . . .
C16 C 0.27905(18) 0.65706(13) 0.27555(16) 0.0592(6) Uani 1 1 d . . . . .
H16 H 0.217661 0.676364 0.278340 0.071 Uiso 1 1 calc R U . . .
C17 C 0.37946(18) 0.67814(11) 0.32403(14) 0.0514(5) Uani 1 1 d . . . . .
H17 H 0.400015 0.715552 0.367654 0.062 Uiso 1 1 calc R U . . .
C18 C 0.58397(16) 0.28991(10) 0.39585(12) 0.0433(4) Uani 1 1 d G U . . .
C19A C 0.6869(2) 0.2942(2) 0.4567(4) 0.0432(14) Uani 0.493(15) 1 d DG U P A 2
H19A H 0.723453 0.337833 0.464261 0.052 Uiso 0.493(15) 1 calc R U P A 2
C20A C 0.7363(4) 0.2346(3) 0.5063(5) 0.0459(14) Uani 0.493(15) 1 d G U P A 2
C21A C 0.6828(6) 0.1707(3) 0.4952(5) 0.0546(15) Uani 0.493(15) 1 d DG U P A 2
H21A H 0.716627 0.130026 0.529156 0.066 Uiso 0.493(15) 1 calc R U P A 2
C22A C 0.5799(6) 0.16646(16) 0.4344(6) 0.0577(14) Uani 0.493(15) 1 d G U P A 2
C23A C 0.5305(3) 0.22604(16) 0.3847(4) 0.0548(15) Uani 0.493(15) 1 d DG U P A 2
H23A H 0.460129 0.223118 0.343165 0.066 Uiso 0.493(15) 1 calc R U P A 2
C19 C 0.6856(4) 0.2814(4) 0.4645(4) 0.0412(11) Uani 0.507(15) 1 d D U P A 1
H19 H 0.728104 0.322490 0.483235 0.049 Uiso 0.507(15) 1 calc R U P A 1
C20 C 0.7272(5) 0.2168(5) 0.5062(5) 0.0437(12) Uani 0.507(15) 1 d . U P A 1
C21 C 0.6659(6) 0.1578(4) 0.4770(5) 0.0531(13) Uani 0.507(15) 1 d D U P A 1
H21 H 0.691618 0.113532 0.505683 0.064 Uiso 0.507(15) 1 calc R U P A 1
C22 C 0.5678(6) 0.1597(3) 0.4075(6) 0.0595(14) Uani 0.507(15) 1 d . U P A 1
C23 C 0.5320(5) 0.2259(3) 0.3673(6) 0.0562(13) Uani 0.507(15) 1 d D U P A 1
H23 H 0.467260 0.227068 0.316629 0.067 Uiso 0.507(15) 1 calc R U P A 1
C24 C 0.8380(9) 0.2158(5) 0.5761(8) 0.059(2) Uani 0.507(15) 1 d D U P A 1
H24A H 0.868721 0.263177 0.580085 0.088 Uiso 0.507(15) 1 calc R U P A 1
H24B H 0.878412 0.181206 0.557594 0.088 Uiso 0.507(15) 1 calc R U P A 1
H24C H 0.838625 0.202474 0.635983 0.088 Uiso 0.507(15) 1 calc R U P A 1
C24A C 0.8484(10) 0.2360(6) 0.5730(10) 0.070(3) Uani 0.493(15) 1 d D U P A 2
H24D H 0.892207 0.252590 0.541625 0.105 Uiso 0.493(15) 1 calc R U P A 2
H24E H 0.869865 0.188062 0.597064 0.105 Uiso 0.493(15) 1 calc R U P A 2
H24F H 0.855741 0.268331 0.623588 0.105 Uiso 0.493(15) 1 calc R U P A 2
C25 C 0.5068(9) 0.0928(5) 0.3770(8) 0.097(3) Uani 0.507(15) 1 d D U P A 1
H25A H 0.551149 0.055639 0.368306 0.146 Uiso 0.507(15) 1 calc R U P A 1
H25B H 0.447854 0.101330 0.319087 0.146 Uiso 0.507(15) 1 calc R U P A 1
H25C H 0.481277 0.077544 0.423427 0.146 Uiso 0.507(15) 1 calc R U P A 1
C25A C 0.5173(10) 0.0965(5) 0.4182(8) 0.093(3) Uani 0.493(15) 1 d D U P A 2
H25D H 0.508345 0.076809 0.358463 0.139 Uiso 0.493(15) 1 calc R U P A 2
H25E H 0.449200 0.106093 0.419652 0.139 Uiso 0.493(15) 1 calc R U P A 2
H25F H 0.554775 0.062251 0.466250 0.139 Uiso 0.493(15) 1 calc R U P A 2
C26 C 0.62060(17) 0.70541(10) 0.39630(13) 0.0471(5) Uani 1 1 d G U . . .
C27A C 0.7163(3) 0.7063(3) 0.4694(3) 0.0492(14) Uani 0.508(15) 1 d DG U P B 2
H27A H 0.752199 0.663046 0.491840 0.059 Uiso 0.508(15) 1 calc R U P B 2
C28A C 0.7594(5) 0.7705(4) 0.5098(4) 0.0495(14) Uani 0.508(15) 1 d G U P B 2
C29A C 0.7068(6) 0.8338(2) 0.4771(5) 0.0546(14) Uani 0.508(15) 1 d DG U P B 2
H29A H 0.736237 0.877686 0.504658 0.066 Uiso 0.508(15) 1 calc R U P B 2
C30A C 0.6111(6) 0.83291(11) 0.4039(6) 0.0600(15) Uani 0.508(15) 1 d G U P B 2
C31A C 0.5680(4) 0.76872(17) 0.3635(4) 0.0572(15) Uani 0.508(15) 1 d DG U P B 2
H31A H 0.502639 0.768105 0.313533 0.069 Uiso 0.508(15) 1 calc R U P B 2
C27 C 0.7222(5) 0.7004(3) 0.4645(5) 0.0493(13) Uani 0.492(15) 1 d D U P B 1
H27 H 0.753929 0.654795 0.475875 0.059 Uiso 0.492(15) 1 calc R U P B 1
C28 C 0.7797(7) 0.7575(4) 0.5167(6) 0.0530(13) Uani 0.492(15) 1 d . U P B 1
C29 C 0.7350(7) 0.8237(3) 0.4975(6) 0.0549(13) Uani 0.492(15) 1 d D U P B 1
H29 H 0.770222 0.862811 0.534365 0.066 Uiso 0.492(15) 1 calc R U P B 1
C30 C 0.6409(8) 0.8353(3) 0.4267(6) 0.0581(13) Uani 0.492(15) 1 d . U P B 1
C31 C 0.5872(6) 0.7760(3) 0.3788(5) 0.0544(13) Uani 0.492(15) 1 d D U P B 1
H31 H 0.522304 0.784294 0.329899 0.065 Uiso 0.492(15) 1 calc R U P B 1
C32 C 0.8870(11) 0.7505(7) 0.5912(10) 0.080(3) Uani 0.492(15) 1 d . U P B 1
H32A H 0.886887 0.712605 0.633577 0.119 Uiso 0.492(15) 1 calc R U P B 1
H32B H 0.906861 0.795499 0.624563 0.119 Uiso 0.492(15) 1 calc R U P B 1
H32C H 0.936785 0.738748 0.563814 0.119 Uiso 0.492(15) 1 calc R U P B 1
C32A C 0.8655(9) 0.7696(6) 0.5845(9) 0.065(2) Uani 0.508(15) 1 d . U P B 2
H32D H 0.859870 0.774411 0.643803 0.097 Uiso 0.508(15) 1 calc R U P B 2
H32E H 0.906314 0.809117 0.575847 0.097 Uiso 0.508(15) 1 calc R U P B 2
H32F H 0.899770 0.724497 0.582619 0.097 Uiso 0.508(15) 1 calc R U P B 2
C33 C 0.5916(9) 0.9066(5) 0.4012(8) 0.103(3) Uani 0.492(15) 1 d D U P B 1
H33A H 0.517340 0.902871 0.388145 0.154 Uiso 0.492(15) 1 calc R U P B 1
H33B H 0.600994 0.924044 0.346818 0.154 Uiso 0.492(15) 1 calc R U P B 1
H33C H 0.623965 0.939845 0.451944 0.154 Uiso 0.492(15) 1 calc R U P B 1
C33A C 0.5585(9) 0.9050(5) 0.3668(7) 0.092(3) Uani 0.508(15) 1 d D U P B 2
H33D H 0.611597 0.942080 0.380122 0.138 Uiso 0.508(15) 1 calc R U P B 2
H33E H 0.510833 0.917081 0.396308 0.138 Uiso 0.508(15) 1 calc R U P B 2
H33F H 0.519855 0.901605 0.300598 0.138 Uiso 0.508(15) 1 calc R U P B 2
B1 B 0.54106(16) 0.36289(11) 0.33953(13) 0.0359(4) Uani 1 1 d . . . . .
B2 B 0.56719(17) 0.63400(11) 0.34132(14) 0.0377(4) Uani 1 1 d . . . . .

loop_
_atom_site_aniso_label
_atom_site_aniso_U_11
_atom_site_aniso_U_22
_atom_site_aniso_U_33
_atom_site_aniso_U_23
_atom_site_aniso_U_13
_atom_site_aniso_U_12
Mo1 0.03687(10) 0.03144(10) 0.02653(9) 0.00045(5) 0.00791(7) 0.00222(6)
N1 0.0344(8) 0.0291(8) 0.0276(7) 0.0004(5) 0.0083(6) 0.0018(6)
N2 0.0374(8) 0.0367(8) 0.0375(8) -0.0026(7) 0.0103(6) -0.0014(7)
N3 0.0443(8) 0.0306(8) 0.0333(7) -0.0033(6) 0.0135(6) -0.0035(7)
N4 0.0433(8) 0.0378(8) 0.0328(7) -0.0004(6) 0.0140(6) 0.0054(7)
N5 0.0432(8) 0.0346(8) 0.0336(7) -0.0018(6) 0.0117(6) 0.0068(7)
N6 0.0495(9) 0.0404(9) 0.0340(8) 0.0008(7) 0.0174(7) -0.0047(8)
N7 0.0526(9) 0.0348(9) 0.0346(7) -0.0002(6) 0.0169(7) -0.0067(7)
N8 0.0426(9) 0.0359(8) 0.0396(8) 0.0017(7) 0.0113(7) 0.0057(7)
N9 0.0515(9) 0.0327(8) 0.0357(8) 0.0046(6) 0.0155(7) 0.0086(7)
N10 0.0635(12) 0.0489(11) 0.0372(9) 0.0016(7) 0.0058(8) 0.0041(8)
C1 0.0341(9) 0.0315(9) 0.0305(8) 0.0012(7) 0.0106(7) 0.0020(7)
C2 0.0466(10) 0.0345(10) 0.0305(8) 0.0050(7) 0.0123(7) 0.0040(8)
C3 0.0525(12) 0.0466(12) 0.0252(8) -0.0011(7) 0.0121(8) -0.0011(9)
C4 0.0519(11) 0.0348(10) 0.0304(8) -0.0060(7) 0.0129(8) -0.0040(9)
C5 0.0366(9) 0.0305(9) 0.0320(8) -0.0018(7) 0.0126(7) 0.0004(7)
C6 0.0362(10) 0.0492(12) 0.0533(11) -0.0074(10) 0.0117(8) -0.0020(9)
C7 0.0470(11) 0.0551(13) 0.0671(13) -0.0137(11) 0.0275(10) -0.0156(11)
C8 0.0620(13) 0.0381(11) 0.0492(11) -0.0077(9) 0.0281(10) -0.0099(10)
C9 0.0627(13) 0.0586(14) 0.0405(10) -0.0004(10) 0.0268(9) 0.0106(11)
C10 0.0794(17) 0.0747(18) 0.0569(13) -0.0028(12) 0.0375(12) 0.0278(15)
C11 0.0700(15) 0.0517(13) 0.0535(12) 0.0029(10) 0.0279(11) 0.0267(12)
C12 0.0710(15) 0.0632(15) 0.0428(11) -0.0030(10) 0.0308(10) -0.0112(12)
C13 0.0876(18) 0.088(2) 0.0647(15) -0.0054(14) 0.0465(14) -0.0338(16)
C14 0.0772(16) 0.0621(15) 0.0535(12) -0.0060(11) 0.0308(11) -0.0293(13)
C15 0.0440(11) 0.0489(12) 0.0588(12) 0.0099(10) 0.0172(9) 0.0144(10)
C16 0.0596(14) 0.0551(14) 0.0695(14) 0.0131(12) 0.0325(12) 0.0227(12)
C17 0.0759(15) 0.0374(11) 0.0488(11) 0.0056(9) 0.0328(11) 0.0177(11)
C18 0.0582(11) 0.0288(9) 0.0429(9) 0.0029(8) 0.0196(8) 0.0063(9)
C19A 0.063(2) 0.025(2) 0.042(2) 0.0134(18) 0.0212(18) 0.0144(19)
C20A 0.069(2) 0.024(2) 0.046(2) 0.010(2) 0.0247(19) 0.013(2)
C21A 0.079(3) 0.029(2) 0.050(2) 0.007(2) 0.018(2) 0.013(2)
C22A 0.079(3) 0.030(2) 0.054(3) 0.000(2) 0.016(2) 0.000(2)
C23A 0.068(2) 0.036(2) 0.055(3) 0.003(2) 0.018(2) 0.005(2)
C19 0.058(2) 0.0274(19) 0.0380(19) 0.0104(17) 0.0189(17) 0.0058(17)
C20 0.061(2) 0.028(2) 0.0443(19) 0.0108(19) 0.0226(17) 0.0118(19)
C21 0.074(2) 0.0265(19) 0.056(2) 0.0058(19) 0.022(2) 0.004(2)
C22 0.074(2) 0.032(2) 0.061(3) -0.0014(19) 0.014(2) 0.002(2)
C23 0.069(2) 0.032(2) 0.059(2) 0.0032(18) 0.0157(19) 0.004(2)
C24 0.065(3) 0.036(4) 0.061(3) 0.024(3) 0.009(3) 0.018(3)
C24A 0.081(5) 0.039(5) 0.071(4) 0.018(4) 0.009(3) 0.025(4)
C25 0.121(5) 0.033(3) 0.103(6) 0.003(4) 0.006(5) -0.004(3)
C25A 0.119(5) 0.045(3) 0.090(5) 0.008(4) 0.013(5) -0.009(3)
C26 0.0664(12) 0.0342(10) 0.0421(9) -0.0054(8) 0.0225(9) -0.0077(9)
C27A 0.068(2) 0.038(2) 0.046(2) -0.007(2) 0.027(2) -0.008(2)
C28A 0.065(3) 0.043(3) 0.043(2) -0.012(2) 0.0231(19) -0.012(2)
C29A 0.073(3) 0.034(2) 0.051(3) -0.012(2) 0.016(2) -0.009(2)
C30A 0.068(3) 0.040(2) 0.059(3) -0.012(2) 0.011(2) -0.011(2)
C31A 0.072(3) 0.026(2) 0.059(3) -0.0092(19) 0.011(2) -0.013(2)
C27 0.067(2) 0.039(2) 0.045(2) -0.010(2) 0.0249(19) -0.016(2)
C28 0.067(3) 0.045(2) 0.049(2) -0.009(2) 0.025(2) -0.010(2)
C29 0.074(3) 0.039(2) 0.047(2) -0.011(2) 0.019(2) -0.012(2)
C30 0.074(3) 0.037(2) 0.055(3) -0.0131(19) 0.017(2) -0.010(2)
C31 0.069(2) 0.033(2) 0.053(2) -0.0094(19) 0.015(2) -0.008(2)
C32 0.077(5) 0.059(5) 0.076(4) -0.018(4) 0.001(4) -0.015(4)
C32A 0.074(5) 0.050(5) 0.064(4) -0.013(3) 0.020(3) -0.016(4)
C33 0.118(6) 0.044(3) 0.099(5) -0.014(4) -0.009(4) 0.004(4)
C33A 0.110(5) 0.033(3) 0.095(5) -0.014(4) -0.001(4) -0.003(4)
B1 0.0402(11) 0.0306(10) 0.0348(10) 0.0007(8) 0.0121(8) 0.0024(9)
B2 0.0487(12) 0.0307(10) 0.0335(10) 0.0003(8) 0.0157(8) 0.0003(10)

loop_
_atom_type_symbol
_atom_type_description
_atom_type_scat_dispersion_real
_atom_type_scat_dispersion_imag
_atom_type_scat_source
C C 0.0181 0.0091 'International Tables Vol C Tables 4.2.6.8 and 6.1.1.4'
H H 0.0000 0.0000 'International Tables Vol C Tables 4.2.6.8 and 6.1.1.4'
B B 0.0090 0.0039 'International Tables Vol C Tables 4.2.6.8 and 6.1.1.4'
Mo Mo -0.0483 2.7339 'International Tables Vol C Tables 4.2.6.8 and 6.1.1.4'
N N 0.0311 0.0180 'International Tables Vol C Tables 4.2.6.8 and 6.1.1.4'

loop_
_geom_angle_atom_site_label_1
_geom_angle_atom_site_label_2
_geom_angle_atom_site_label_3
_geom_angle
_geom_angle_site_symmetry_1
_geom_angle_site_symmetry_3
_geom_angle_publ_flag
N2 Mo1 N1 81.82(5) . . ?
N4 Mo1 N1 80.75(5) . . ?
N4 Mo1 N2 83.72(6) . . ?
N4 Mo1 N8 161.94(6) . . ?
N6 Mo1 N1 80.62(5) . . ?
N6 Mo1 N2 162.44(6) . . ?
N6 Mo1 N4 93.76(7) . . ?
N6 Mo1 N8 83.76(6) . . ?
N8 Mo1 N1 81.19(5) . . ?
N8 Mo1 N2 93.25(7) . . ?
N10 Mo1 N1 179.13(9) . . ?
N10 Mo1 N2 98.90(8) . . ?
N10 Mo1 N4 98.82(7) . . ?
N10 Mo1 N6 98.66(8) . . ?
N10 Mo1 N8 99.24(8) . . ?
C1 N1 Mo1 117.60(11) . . ?
C1 N1 C5 121.50(15) . . ?
C5 N1 Mo1 118.30(11) . . ?
N3 N2 Mo1 123.78(11) . . ?
C6 N2 Mo1 129.44(14) . . ?
C6 N2 N3 106.56(16) . . ?
N2 N3 B1 119.41(14) . . ?
C8 N3 N2 108.29(16) . . ?
C8 N3 B1 132.04(16) . . ?
N5 N4 Mo1 121.20(11) . . ?
C9 N4 Mo1 131.33(14) . . ?
C9 N4 N5 107.21(16) . . ?
N4 N5 B1 124.04(14) . . ?
C11 N5 N4 108.62(15) . . ?
C11 N5 B1 127.34(16) . . ?
N7 N6 Mo1 121.72(11) . . ?
C12 N6 Mo1 131.24(14) . . ?
C12 N6 N7 106.87(16) . . ?
N6 N7 B2 123.64(15) . . ?
C14 N7 N6 108.49(16) . . ?
C14 N7 B2 127.86(17) . . ?
N9 N8 Mo1 123.67(12) . . ?
C15 N8 Mo1 129.28(14) . . ?
C15 N8 N9 106.56(16) . . ?
N8 N9 B2 120.09(14) . . ?
C17 N9 N8 108.43(17) . . ?
C17 N9 B2 131.00(17) . . ?
N1 C1 C2 119.36(16) . . ?
N1 C1 B1 119.03(14) . . ?
C2 C1 B1 121.26(16) . . ?
C1 C2 H2 119.7 . . ?
C3 C2 C1 120.52(17) . . ?
C3 C2 H2 119.7 . . ?
C2 C3 H3 120.7 . . ?
C2 C3 C4 118.68(17) . . ?
C4 C3 H3 120.7 . . ?
C3 C4 H4 119.6 . . ?
C3 C4 C5 120.81(17) . . ?
C5 C4 H4 119.6 . . ?
N1 C5 C4 119.06(16) . . ?
N1 C5 B2 118.44(14) . . ?
C4 C5 B2 121.95(16) . . ?
N2 C6 H6 124.6 . . ?
N2 C6 C7 110.89(19) . . ?
C7 C6 H6 124.6 . . ?
C6 C7 H7 127.7 . . ?
C6 C7 C8 104.58(18) . . ?
C8 C7 H7 127.7 . . ?
N3 C8 C7 109.65(19) . . ?
N3 C8 H8 125.2 . . ?
C7 C8 H8 125.2 . . ?
N4 C9 H9 125.1 . . ?
N4 C9 C10 109.80(19) . . ?
C10 C9 H9 125.1 . . ?
C9 C10 H10 127.4 . . ?
C9 C10 C11 105.30(19) . . ?
C11 C10 H10 127.4 . . ?
N5 C11 C10 109.1(2) . . ?
N5 C11 H11 125.5 . . ?
C10 C11 H11 125.5 . . ?
N6 C12 H12 124.8 . . ?
N6 C12 C13 110.3(2) . . ?
C13 C12 H12 124.8 . . ?
C12 C13 H13 127.4 . . ?
C12 C13 C14 105.2(2) . . ?
C14 C13 H13 127.4 . . ?
N7 C14 C13 109.2(2) . . ?
N7 C14 H14 125.4 . . ?
C13 C14 H14 125.4 . . ?
N8 C15 H15 124.6 . . ?
N8 C15 C16 110.7(2) . . ?
C16 C15 H15 124.6 . . ?
C15 C16 H16 127.7 . . ?
C17 C16 C15 104.62(19) . . ?
C17 C16 H16 127.7 . . ?
N9 C17 C16 109.6(2) . . ?
N9 C17 H17 125.2 . . ?
C16 C17 H17 125.2 . . ?
C19A C18 C23A 120.0 . . ?
C19A C18 B1 113.3(2) . . ?
C23A C18 B1 126.6(2) . . ?
C19 C18 B1 124.2(4) . . ?
C23 C18 C19 113.1(4) . . ?
C23 C18 B1 121.3(3) . . ?
C18 C19A H19A 120.0 . . ?
C18 C19A C20A 120.0 . . ?
C20A C19A H19A 120.0 . . ?
C19A C20A C24A 122.3(4) . . ?
C21A C20A C19A 120.0 . . ?
C21A C20A C24A 117.7(4) . . ?
C20A C21A H21A 120.0 . . ?
C22A C21A C20A 120.0 . . ?
C22A C21A H21A 120.0 . . ?
C21A C22A C23A 120.0 . . ?
C21A C22A C25A 122.1(5) . . ?
C23A C22A C25A 117.8(5) . . ?
C18 C23A H23A 120.0 . . ?
C22A C23A C18 120.0 . . ?
C22A C23A H23A 120.0 . . ?
C18 C19 H19 117.7 . . ?
C20 C19 C18 124.6(5) . . ?
C20 C19 H19 117.7 . . ?
C19 C20 C24 118.5(6) . . ?
C21 C20 C19 117.0(5) . . ?
C21 C20 C24 124.4(6) . . ?
C20 C21 H21 118.5 . . ?
C20 C21 C22 123.0(5) . . ?
C22 C21 H21 118.5 . . ?
C21 C22 C23 117.0(5) . . ?
C21 C22 C25 120.0(6) . . ?
C23 C22 C25 123.0(6) . . ?
C18 C23 C22 125.0(5) . . ?
C18 C23 H23 117.5 . . ?
C22 C23 H23 117.5 . . ?
C20 C24 H24A 109.5 . . ?
C20 C24 H24B 109.5 . . ?
C20 C24 H24C 109.5 . . ?
H24A C24 H24B 109.5 . . ?
H24A C24 H24C 109.5 . . ?
H24B C24 H24C 109.5 . . ?
C20A C24A H24D 109.5 . . ?
C20A C24A H24E 109.5 . . ?
C20A C24A H24F 109.5 . . ?
H24D C24A H24E 109.5 . . ?
H24D C24A H24F 109.5 . . ?
H24E C24A H24F 109.5 . . ?
C22 C25 H25A 109.5 . . ?
C22 C25 H25B 109.5 . . ?
C22 C25 H25C 109.5 . . ?
H25A C25 H25B 109.5 . . ?
H25A C25 H25C 109.5 . . ?
H25B C25 H25C 109.5 . . ?
C22A C25A H25D 109.5 . . ?
C22A C25A H25E 109.5 . . ?
C22A C25A H25F 109.5 . . ?
H25D C25A H25E 109.5 . . ?
H25D C25A H25F 109.5 . . ?
H25E C25A H25F 109.5 . . ?
C27A C26 C31A 120.0 . . ?
C27A C26 B2 123.6(2) . . ?
C31A C26 B2 116.3(2) . . ?
C27 C26 B2 118.2(3) . . ?
C31 C26 C27 112.0(5) . . ?
C31 C26 B2 129.2(4) . . ?
C26 C27A H27A 120.0 . . ?
C26 C27A C28A 120.0 . . ?
C28A C27A H27A 120.0 . . ?
C27A C28A C29A 120.0 . . ?
C27A C28A C32A 118.3(5) . . ?
C29A C28A C32A 121.6(5) . . ?
C28A C29A H29A 120.0 . . ?
C30A C29A C28A 120.0 . . ?
C30A C29A H29A 120.0 . . ?
C29A C30A C33A 117.9(4) . . ?
C31A C30A C29A 120.0 . . ?
C31A C30A C33A 122.0(4) . . ?
C26 C31A H31A 120.0 . . ?
C30A C31A C26 120.0 . . ?
C30A C31A H31A 120.0 . . ?
C26 C27 H27 117.5 . . ?
C28 C27 C26 125.1(6) . . ?
C28 C27 H27 117.5 . . ?
C27 C28 C32 124.1(7) . . ?
C29 C28 C27 117.2(6) . . ?
C29 C28 C32 118.7(6) . . ?
C28 C29 H29 118.9 . . ?
C28 C29 C30 122.2(5) . . ?
C30 C29 H29 118.9 . . ?
C29 C30 C31 117.5(5) . . ?
C29 C30 C33 124.0(6) . . ?
C31 C30 C33 118.5(6) . . ?
C26 C31 H31 117.2 . . ?
C30 C31 C26 125.6(5) . . ?
C30 C31 H31 117.2 . . ?
C28 C32 H32A 109.5 . . ?
C28 C32 H32B 109.5 . . ?
C28 C32 H32C 109.5 . . ?
H32A C32 H32B 109.5 . . ?
H32A C32 H32C 109.5 . . ?
H32B C32 H32C 109.5 . . ?
C28A C32A H32D 109.5 . . ?
C28A C32A H32E 109.5 . . ?
C28A C32A H32F 109.5 . . ?
H32D C32A H32E 109.5 . . ?
H32D C32A H32F 109.5 . . ?
H32E C32A H32F 109.5 . . ?
C30 C33 H33A 109.5 . . ?
C30 C33 H33B 109.5 . . ?
C30 C33 H33C 109.5 . . ?
H33A C33 H33B 109.5 . . ?
H33A C33 H33C 109.5 . . ?
H33B C33 H33C 109.5 . . ?
C30A C33A H33D 109.5 . . ?
C30A C33A H33E 109.5 . . ?
C30A C33A H33F 109.5 . . ?
H33D C33A H33E 109.5 . . ?
H33D C33A H33F 109.5 . . ?
H33E C33A H33F 109.5 . . ?
N3 B1 C1 104.02(14) . . ?
N3 B1 C18 113.28(16) . . ?
N5 B1 N3 105.63(14) . . ?
N5 B1 C1 112.06(15) . . ?
N5 B1 C18 106.37(15) . . ?
C18 B1 C1 115.19(15) . . ?
N7 B2 N9 106.23(14) . . ?
N7 B2 C5 111.91(15) . . ?
N7 B2 C26 106.19(15) . . ?
N9 B2 C5 103.46(15) . . ?
N9 B2 C26 112.37(16) . . ?
C26 B2 C5 116.35(15) . . ?

loop_
_geom_bond_atom_site_label_1
_geom_bond_atom_site_label_2
_geom_bond_distance
_geom_bond_site_symmetry_2
_geom_bond_publ_flag
Mo1 N1 2.4564(14) . ?
Mo1 N2 2.1815(16) . ?
Mo1 N4 2.1395(15) . ?
Mo1 N6 2.1387(16) . ?
Mo1 N8 2.1749(16) . ?
Mo1 N10 1.6740(18) . ?
N1 C1 1.350(2) . ?
N1 C5 1.356(2) . ?
N2 N3 1.367(2) . ?
N2 C6 1.341(2) . ?
N3 C8 1.342(2) . ?
N3 B1 1.600(2) . ?
N4 N5 1.355(2) . ?
N4 C9 1.343(2) . ?
N5 C11 1.339(2) . ?
N5 B1 1.582(2) . ?
N6 N7 1.359(2) . ?
N6 C12 1.344(2) . ?
N7 C14 1.337(3) . ?
N7 B2 1.584(2) . ?
N8 N9 1.368(2) . ?
N8 C15 1.338(2) . ?
N9 C17 1.337(2) . ?
N9 B2 1.591(3) . ?
C1 C2 1.398(2) . ?
C1 B1 1.625(3) . ?
C2 H2 0.9500 . ?
C2 C3 1.370(2) . ?
C3 H3 0.9500 . ?
C3 C4 1.374(2) . ?
C4 H4 0.9500 . ?
C4 C5 1.392(2) . ?
C5 B2 1.624(3) . ?
C6 H6 0.9500 . ?
C6 C7 1.370(3) . ?
C7 H7 0.9500 . ?
C7 C8 1.374(3) . ?
C8 H8 0.9500 . ?
C9 H9 0.9500 . ?
C9 C10 1.370(3) . ?
C10 H10 0.9500 . ?
C10 C11 1.372(3) . ?
C11 H11 0.9500 . ?
C12 H12 0.9500 . ?
C12 C13 1.360(3) . ?
C13 H13 0.9500 . ?
C13 C14 1.375(3) . ?
C14 H14 0.9500 . ?
C15 H15 0.9500 . ?
C15 C16 1.374(3) . ?
C16 H16 0.9500 . ?
C16 C17 1.372(3) . ?
C17 H17 0.9500 . ?
C18 C19A 1.3900 . ?
C18 C23A 1.3900 . ?
C18 C19 1.426(6) . ?
C18 C23 1.389(6) . ?
C18 B1 1.621(3) . ?
C19A H19A 0.9500 . ?
C19A C20A 1.3900 . ?
C20A C21A 1.3900 . ?
C20A C24A 1.514(12) . ?
C21A H21A 0.9500 . ?
C21A C22A 1.3900 . ?
C22A C23A 1.3900 . ?
C22A C25A 1.546(10) . ?
C23A H23A 0.9500 . ?
C19 H19 0.9500 . ?
C19 C20 1.396(7) . ?
C20 C21 1.370(7) . ?
C20 C24 1.517(11) . ?
C21 H21 0.9500 . ?
C21 C22 1.388(7) . ?
C22 C23 1.399(7) . ?
C22 C25 1.492(11) . ?
C23 H23 0.9500 . ?
C24 H24A 0.9800 . ?
C24 H24B 0.9800 . ?
C24 H24C 0.9800 . ?
C24A H24D 0.9800 . ?
C24A H24E 0.9800 . ?
C24A H24F 0.9800 . ?
C25 H25A 0.9800 . ?
C25 H25B 0.9800 . ?
C25 H25C 0.9800 . ?
C25A H25D 0.9800 . ?
C25A H25E 0.9800 . ?
C25A H25F 0.9800 . ?
C26 C27A 1.3900 . ?
C26 C31A 1.3900 . ?
C26 C27 1.417(6) . ?
C26 C31 1.400(6) . ?
C26 B2 1.618(3) . ?
C27A H27A 0.9500 . ?
C27A C28A 1.3900 . ?
C28A C29A 1.3900 . ?
C28A C32A 1.497(12) . ?
C29A H29A 0.9500 . ?
C29A C30A 1.3900 . ?
C30A C31A 1.3900 . ?
C30A C33A 1.546(9) . ?
C31A H31A 0.9500 . ?
C27 H27 0.9500 . ?
C27 C28 1.402(6) . ?
C28 C29 1.374(8) . ?
C28 C32 1.514(14) . ?
C29 H29 0.9500 . ?
C29 C30 1.376(8) . ?
C30 C31 1.393(8) . ?
C30 C33 1.491(11) . ?
C31 H31 0.9500 . ?
C32 H32A 0.9800 . ?
C32 H32B 0.9800 . ?
C32 H32C 0.9800 . ?
C32A H32D 0.9800 . ?
C32A H32E 0.9800 . ?
C32A H32F 0.9800 . ?
C33 H33A 0.9800 . ?
C33 H33B 0.9800 . ?
C33 H33C 0.9800 . ?
C33A H33D 0.9800 . ?
C33A H33E 0.9800 . ?
C33A H33F 0.9800 . ?

loop_
_geom_torsion_atom_site_label_1
_geom_torsion_atom_site_label_2
_geom_torsion_atom_site_label_3
_geom_torsion_atom_site_label_4
_geom_torsion
_geom_torsion_site_symmetry_1
_geom_torsion_site_symmetry_2
_geom_torsion_site_symmetry_3
_geom_torsion_site_symmetry_4
_geom_torsion_publ_flag
Mo1 N1 C1 C2 -158.69(13) . . . . ?
Mo1 N1 C1 B1 14.6(2) . . . . ?
Mo1 N1 C5 C4 158.23(13) . . . . ?
Mo1 N1 C5 B2 -13.4(2) . . . . ?
Mo1 N2 N3 C8 173.43(12) . . . . ?
Mo1 N2 N3 B1 -1.4(2) . . . . ?
Mo1 N2 C6 C7 -173.30(13) . . . . ?
Mo1 N4 N5 C11 174.77(14) . . . . ?
Mo1 N4 N5 B1 -5.3(2) . . . . ?
Mo1 N4 C9 C10 -173.75(16) . . . . ?
Mo1 N6 N7 C14 -175.62(15) . . . . ?
Mo1 N6 N7 B2 4.5(2) . . . . ?
Mo1 N6 C12 C13 174.91(18) . . . . ?
Mo1 N8 N9 C17 -170.75(12) . . . . ?
Mo1 N8 N9 B2 2.2(2) . . . . ?
Mo1 N8 C15 C16 170.36(14) . . . . ?
N1 C1 C2 C3 -0.6(3) . . . . ?
N1 C1 B1 N3 -70.69(19) . . . . ?
N1 C1 B1 N5 42.9(2) . . . . ?
N1 C1 B1 C18 164.73(16) . . . . ?
N1 C5 B2 N7 -44.2(2) . . . . ?
N1 C5 B2 N9 69.71(19) . . . . ?
N1 C5 B2 C26 -166.57(17) . . . . ?
N2 N3 C8 C7 1.3(2) . . . . ?
N2 N3 B1 N5 -52.65(19) . . . . ?
N2 N3 B1 C1 65.50(18) . . . . ?
N2 N3 B1 C18 -168.69(14) . . . . ?
N2 C6 C7 C8 -0.6(2) . . . . ?
N3 N2 C6 C7 1.4(2) . . . . ?
N4 N5 C11 C10 -0.3(3) . . . . ?
N4 N5 B1 N3 58.5(2) . . . . ?
N4 N5 B1 C1 -54.1(2) . . . . ?
N4 N5 B1 C18 179.15(15) . . . . ?
N4 C9 C10 C11 -0.4(3) . . . . ?
N5 N4 C9 C10 0.2(3) . . . . ?
N6 N7 C14 C13 0.1(3) . . . . ?
N6 N7 B2 N9 -57.0(2) . . . . ?
N6 N7 B2 C5 55.2(2) . . . . ?
N6 N7 B2 C26 -176.80(16) . . . . ?
N6 C12 C13 C14 0.3(3) . . . . ?
N7 N6 C12 C13 -0.3(3) . . . . ?
N8 N9 C17 C16 -1.4(2) . . . . ?
N8 N9 B2 N7 51.6(2) . . . . ?
N8 N9 B2 C5 -66.39(18) . . . . ?
N8 N9 B2 C26 167.31(15) . . . . ?
N8 C15 C16 C17 0.9(3) . . . . ?
N9 N8 C15 C16 -1.8(2) . . . . ?
C1 N1 C5 C4 -3.0(3) . . . . ?
C1 N1 C5 B2 -174.69(16) . . . . ?
C1 C2 C3 C4 -1.1(3) . . . . ?
C2 C1 B1 N3 102.46(18) . . . . ?
C2 C1 B1 N5 -143.91(17) . . . . ?
C2 C1 B1 C18 -22.1(2) . . . . ?
C2 C3 C4 C5 0.8(3) . . . . ?
C3 C4 C5 N1 1.2(3) . . . . ?
C3 C4 C5 B2 172.61(18) . . . . ?
C4 C5 B2 N7 144.34(17) . . . . ?
C4 C5 B2 N9 -101.70(19) . . . . ?
C4 C5 B2 C26 22.0(3) . . . . ?
C5 N1 C1 C2 2.7(3) . . . . ?
C5 N1 C1 B1 175.97(15) . . . . ?
C6 N2 N3 C8 -1.7(2) . . . . ?
C6 N2 N3 B1 -176.56(15) . . . . ?
C6 C7 C8 N3 -0.4(2) . . . . ?
C8 N3 B1 N5 133.91(19) . . . . ?
C8 N3 B1 C1 -107.9(2) . . . . ?
C8 N3 B1 C18 17.9(3) . . . . ?
C9 N4 N5 C11 0.1(2) . . . . ?
C9 N4 N5 B1 -179.98(17) . . . . ?
C9 C10 C11 N5 0.4(3) . . . . ?
C11 N5 B1 N3 -121.6(2) . . . . ?
C11 N5 B1 C1 125.8(2) . . . . ?
C11 N5 B1 C18 -0.9(3) . . . . ?
C12 N6 N7 C14 0.2(2) . . . . ?
C12 N6 N7 B2 -179.73(18) . . . . ?
C12 C13 C14 N7 -0.2(3) . . . . ?
C14 N7 B2 N9 123.2(2) . . . . ?
C14 N7 B2 C5 -124.6(2) . . . . ?
C14 N7 B2 C26 3.3(3) . . . . ?
C15 N8 N9 C17 1.9(2) . . . . ?
C15 N8 N9 B2 174.83(16) . . . . ?
C15 C16 C17 N9 0.3(2) . . . . ?
C17 N9 B2 N7 -137.33(19) . . . . ?
C17 N9 B2 C5 104.7(2) . . . . ?
C17 N9 B2 C26 -21.6(3) . . . . ?
C18 C19A C20A C21A 0.0 . . . . ?
C18 C19A C20A C24A 179.6(10) . . . . ?
C18 C19 C20 C21 1.4(7) . . . . ?
C18 C19 C20 C24 178.1(9) . . . . ?
C19A C18 C23A C22A 0.0 . . . . ?
C19A C18 B1 N3 -159.7(3) . . . . ?
C19A C18 B1 N5 84.7(3) . . . . ?
C19A C18 B1 C1 -40.1(3) . . . . ?
C19A C20A C21A C22A 0.0 . . . . ?
C20A C21A C22A C23A 0.0 . . . . ?
C20A C21A C22A C25A 179.0(8) . . . . ?
C21A C22A C23A C18 0.0 . . . . ?
C23A C18 C19A C20A 0.0 . . . . ?
C23A C18 B1 N3 24.1(4) . . . . ?
C23A C18 B1 N5 -91.5(4) . . . . ?
C23A C18 B1 C1 143.7(4) . . . . ?
C19 C18 C23 C22 7.4(8) . . . . ?
C19 C18 B1 N3 -157.4(4) . . . . ?
C19 C18 B1 N5 87.0(4) . . . . ?
C19 C18 B1 C1 -37.8(5) . . . . ?
C19 C20 C21 C22 2.0(8) . . . . ?
C20 C21 C22 C23 -0.5(9) . . . . ?
C20 C21 C22 C25 177.8(8) . . . . ?
C21 C22 C23 C18 -4.6(10) . . . . ?
C23 C18 C19 C20 -5.7(7) . . . . ?
C23 C18 B1 N3 36.8(5) . . . . ?
C23 C18 B1 N5 -78.8(5) . . . . ?
C23 C18 B1 C1 156.4(5) . . . . ?
C24 C20 C21 C22 -174.6(10) . . . . ?
C24A C20A C21A C22A -179.6(10) . . . . ?
C25 C22 C23 C18 177.1(9) . . . . ?
C25A C22A C23A C18 -179.0(7) . . . . ?
C26 C27A C28A C29A 0.0 . . . . ?
C26 C27A C28A C32A -176.2(9) . . . . ?
C26 C27 C28 C29 -2.4(8) . . . . ?
C26 C27 C28 C32 178.1(11) . . . . ?
C27A C26 C31A C30A 0.0 . . . . ?
C27A C26 B2 N7 -94.1(4) . . . . ?
C27A C26 B2 N9 150.2(4) . . . . ?
C27A C26 B2 C5 31.2(4) . . . . ?
C27A C28A C29A C30A 0.0 . . . . ?
C28A C29A C30A C31A 0.0 . . . . ?
C28A C29A C30A C33A -176.9(8) . . . . ?
C29A C30A C31A C26 0.0 . . . . ?
C31A C26 C27A C28A 0.0 . . . . ?
C31A C26 B2 N7 82.5(3) . . . . ?
C31A C26 B2 N9 -33.2(3) . . . . ?
C31A C26 B2 C5 -152.2(3) . . . . ?
C27 C26 C31 C30 -5.6(8) . . . . ?
C27 C26 B2 N7 -88.8(5) . . . . ?
C27 C26 B2 N9 155.5(5) . . . . ?
C27 C26 B2 C5 36.5(5) . . . . ?
C27 C28 C29 C30 -4.0(9) . . . . ?
C28 C29 C30 C31 5.1(9) . . . . ?
C28 C29 C30 C33 -177.5(9) . . . . ?
C29 C30 C31 C26 0.1(9) . . . . ?
C31 C26 C27 C28 6.8(7) . . . . ?
C31 C26 B2 N7 81.4(5) . . . . ?
C31 C26 B2 N9 -34.3(5) . . . . ?
C31 C26 B2 C5 -153.3(5) . . . . ?
C32 C28 C29 C30 175.5(10) . . . . ?
C32A C28A C29A C30A 176.0(9) . . . . ?
C33 C30 C31 C26 -177.5(9) . . . . ?
C33A C30A C31A C26 176.7(8) . . . . ?
B1 N3 C8 C7 175.32(17) . . . . ?
B1 N5 C11 C10 179.7(2) . . . . ?
B1 C1 C2 C3 -173.68(18) . . . . ?
B1 C18 C19A C20A -176.5(2) . . . . ?
B1 C18 C23A C22A 176.0(3) . . . . ?
B1 C18 C19 C20 -172.5(4) . . . . ?
B1 C18 C23 C22 174.6(5) . . . . ?
B2 N7 C14 C13 179.9(2) . . . . ?
B2 N9 C17 C16 -173.26(18) . . . . ?
B2 C26 C27A C28A 176.5(3) . . . . ?
B2 C26 C31A C30A -176.7(2) . . . . ?
B2 C26 C27 C28 178.6(5) . . . . ?
B2 C26 C31 C30 -176.3(4) . . . . ?
